data_7133315
loop_
_publ_author_name
'Ishida, Shintaro'
'Yoshida, Yusuke'
'Iwamoto, Takeaki'

_publ_section_title
;
 Metal-catalyzed valence isomerization of a methylene(thioxo)phosphorane
 to a thiaphosphirane.
;
_journal_issue 63
_journal_name_full 'Chemical communications (Cambridge, England)'
_journal_page_first 8288
_journal_page_last 8291
_journal_paper_doi 10.1039/d4cc02147a
_journal_volume 60
_journal_year 2024
_chemical_formula_sum 'C28 H37 P S Si3'
_chemical_formula_weight 520.87
_space_group_crystal_system monoclinic
_space_group_IT_number 14
_space_group_name_Hall '-P 2ybc'
_space_group_name_H-M_alt 'P 1 21/c 1'
_atom_sites_solution_hydrogens geom
_audit_creation_method SHELXL-2018/3
_audit_update_record
;
2024-04-02 deposited with the CCDC.	2024-07-11 downloaded from the CCDC.
;
_cell_angle_alpha 90
_cell_angle_beta 107.126(2)
_cell_angle_gamma 90
_cell_formula_units_Z 4
_cell_length_a 13.2702(3)
_cell_length_b 12.9600(2)
_cell_length_c 17.3599(3)
_cell_measurement_reflns_used 33366
_cell_measurement_temperature 120(2)
_cell_measurement_theta_max 32.2080
_cell_measurement_theta_min 3.2100
_cell_volume 2853.20(10)
_computing_cell_refinement 'CrysAlisPro 1.171.40.61a (Rigaku OD, 2019)'
_computing_data_collection 'CrysAlisPro 1.171.40.61a (Rigaku OD, 2019)'
_computing_data_reduction 'CrysAlisPro 1.171.40.61a (Rigaku OD, 2019)'
_computing_structure_refinement 'SHELXL-2018/3 (Sheldrick, 2018)'
_computing_structure_solution 'SHELXT 2018/2 (Sheldrick, 2018)'
_diffrn_ambient_temperature 120(2)
_diffrn_detector 'Hybrid Pixel Array Detector'
_diffrn_detector_area_resol_mean 10.0000
_diffrn_measured_fraction_theta_full 0.996
_diffrn_measured_fraction_theta_max 0.997
_diffrn_measurement_device 'four-circle diffractometer'
_diffrn_measurement_device_type 'XtaLAB AFC10 (RCD3): fixed-chi single'
_diffrn_radiation_type MoK\a
_diffrn_radiation_wavelength 0.71073
_diffrn_reflns_av_R_equivalents 0.0421
_diffrn_reflns_av_unetI/netI 0.0219
_diffrn_reflns_Laue_measured_fraction_full 0.996
_diffrn_reflns_Laue_measured_fraction_max 0.997
_diffrn_reflns_limit_h_max 16
_diffrn_reflns_limit_h_min -17
_diffrn_reflns_limit_k_max 16
_diffrn_reflns_limit_k_min -16
_diffrn_reflns_limit_l_max 22
_diffrn_reflns_limit_l_min -22
_diffrn_reflns_number 48734
_diffrn_reflns_point_group_measured_fraction_full 0.996
_diffrn_reflns_point_group_measured_fraction_max 0.997
_diffrn_reflns_theta_full 25.242
_diffrn_reflns_theta_max 27.496
_diffrn_reflns_theta_min 3.144
_diffrn_source 'Rotating-anode X-ray tube'
_exptl_absorpt_coefficient_mu 0.311
_exptl_absorpt_correction_T_max 1.00000
_exptl_absorpt_correction_T_min 0.30115
_exptl_absorpt_correction_type multi-scan
_exptl_absorpt_process_details
;
CrysAlisPro 1.171.40.61a (Rigaku Oxford Diffraction, 2019)
Empirical absorption correction using spherical harmonics,
 implemented in SCALE3 ABSPACK scaling algorithm.
;
_exptl_crystal_colour colorless
_exptl_crystal_density_diffrn 1.213
_exptl_crystal_description block
_exptl_crystal_F_000 1112
_exptl_crystal_size_max 0.200
_exptl_crystal_size_mid 0.100
_exptl_crystal_size_min 0.100
_refine_diff_density_max 0.447
_refine_diff_density_min -0.293
_refine_diff_density_rms 0.049
_refine_ls_extinction_method none
_refine_ls_goodness_of_fit_ref 1.035
_refine_ls_hydrogen_treatment constr
_refine_ls_matrix_type full
_refine_ls_number_parameters 304
_refine_ls_number_reflns 6535
_refine_ls_number_restraints 0
_refine_ls_restrained_S_all 1.035
_refine_ls_R_factor_all 0.0317
_refine_ls_R_factor_gt 0.0296
_refine_ls_shift/su_max 0.001
_refine_ls_shift/su_mean 0.000
_refine_ls_structure_factor_coef Fsqd
_refine_ls_weighting_details 'w=1/[\s^2^(Fo^2^)+(0.0421P)^2^+1.3529P] where P=(Fo^2^+2Fc^2^)/3'
_refine_ls_weighting_scheme calc
_refine_ls_wR_factor_gt 0.0802
_refine_ls_wR_factor_ref 0.0818
_reflns_Friedel_coverage 0.000
_reflns_number_gt 6117
_reflns_number_total 6535
_reflns_threshold_expression 'I > 2\s(I)'
_cod_data_source_file d4cc02147a3.cif
_cod_data_source_block si046a
_cod_depositor_comments 'Adding full bibliography for 7133312--7133316.cif.'
_cod_original_sg_symbol_H-M 'P 21/c'
_cod_database_code 7133315
_shelx_shelxl_version_number 2018/3
_shelx_space_group_comment
;
The symmetry employed for this shelxl refinement is uniquely defined
by the following loop, which should always be used as a source of
symmetry information in preference to the above space-group names.
They are only intended as comments.
;
_shelx_estimated_absorpt_t_min 0.940
_shelx_estimated_absorpt_t_max 0.970
_oxdiff_exptl_absorpt_empirical_full_min 0.708
_oxdiff_exptl_absorpt_empirical_full_max 3.027
_oxdiff_exptl_absorpt_empirical_details
;
Empirical correction (ABSPACK) includes:
- Absorption correction using spherical harmonics
- Frame scaling
;

loop_
_space_group_symop_operation_xyz
'x, y, z'
'-x, y+1/2, -z+1/2'
'-x, -y, -z'
'x, -y-1/2, z-1/2'

loop_
_atom_site_label
_atom_site_type_symbol
_atom_site_fract_x
_atom_site_fract_y
_atom_site_fract_z
_atom_site_U_iso_or_equiv
_atom_site_adp_type
_atom_site_occupancy
_atom_site_site_symmetry_order
_atom_site_calc_flag
_atom_site_refinement_flags_posn
_atom_site_refinement_flags_adp
_atom_site_refinement_flags_occupancy
_atom_site_disorder_assembly
_atom_site_disorder_group
P1 P 0.22379(2) 0.32959(2) 0.47491(2) 0.01540(8) Uani 1 1 d . . . . .
S1 S 0.27396(3) 0.32150(2) 0.59120(2) 0.02319(8) Uani 1 1 d . . . . .
C1 C 0.18510(10) 0.42831(9) 0.41243(7) 0.0185(2) Uani 1 1 d . . . . .
C2 C 0.16831(11) 0.38795(9) 0.32679(7) 0.0220(2) Uani 1 1 d . . . . .
H1 H 0.230542 0.404443 0.308638 0.026 Uiso 1 1 calc R U . . .
H2 H 0.105837 0.421585 0.289507 0.026 Uiso 1 1 calc R U . . .
C3 C 0.15166(10) 0.26948(9) 0.32571(7) 0.0218(2) Uani 1 1 d . . . . .
H3 H 0.175976 0.238691 0.282111 0.026 Uiso 1 1 calc R U . . .
H4 H 0.075514 0.254422 0.314155 0.026 Uiso 1 1 calc R U . . .
C4 C 0.21391(9) 0.21883(9) 0.40891(7) 0.0165(2) Uani 1 1 d . . . . .
Si1 Si 0.14861(2) 0.56297(2) 0.43155(2) 0.01627(8) Uani 1 1 d . . . . .
C5 C 0.00106(10) 0.57015(11) 0.39636(8) 0.0262(3) Uani 1 1 d . . . . .
H5 H -0.024689 0.546404 0.340376 0.039 Uiso 1 1 calc R U . . .
H6 H -0.021317 0.641645 0.399758 0.039 Uiso 1 1 calc R U . . .
H7 H -0.027996 0.526168 0.430539 0.039 Uiso 1 1 calc R U . . .
C6 C 0.19988(10) 0.60014(10) 0.53989(7) 0.0219(2) Uani 1 1 d . . . . .
H8 H 0.182715 0.545960 0.573355 0.033 Uiso 1 1 calc R U . . .
H9 H 0.167311 0.665196 0.548728 0.033 Uiso 1 1 calc R U . . .
H10 H 0.276569 0.608782 0.554510 0.033 Uiso 1 1 calc R U . . .
C7 C 0.20303(10) 0.65155(9) 0.36743(7) 0.0178(2) Uani 1 1 d . . . . .
C8 C 0.14087(11) 0.72739(10) 0.31780(8) 0.0236(3) Uani 1 1 d . . . . .
H11 H 0.068669 0.733747 0.315327 0.028 Uiso 1 1 calc R U . . .
C9 C 0.18327(13) 0.79370(10) 0.27197(8) 0.0302(3) Uani 1 1 d . . . . .
H12 H 0.139558 0.843787 0.238102 0.036 Uiso 1 1 calc R U . . .
C10 C 0.28870(13) 0.78675(11) 0.27568(8) 0.0314(3) Uani 1 1 d . . . . .
H13 H 0.317575 0.832674 0.245109 0.038 Uiso 1 1 calc R U . . .
C11 C 0.35222(12) 0.71231(12) 0.32432(8) 0.0297(3) Uani 1 1 d . . . . .
H14 H 0.424614 0.707291 0.327056 0.036 Uiso 1 1 calc R U . . .
C12 C 0.30937(10) 0.64502(11) 0.36908(8) 0.0235(3) Uani 1 1 d . . . . .
H15 H 0.353068 0.593651 0.401389 0.028 Uiso 1 1 calc R U . . .
Si2 Si 0.35252(3) 0.17323(2) 0.40873(2) 0.01718(8) Uani 1 1 d . . . . .
C13 C 0.41856(9) 0.28449(9) 0.37307(7) 0.0181(2) Uani 1 1 d . . . . .
C14 C 0.47146(10) 0.36126(10) 0.42711(7) 0.0203(2) Uani 1 1 d . . . . .
H16 H 0.474473 0.356176 0.482332 0.024 Uiso 1 1 calc R U . . .
C15 C 0.51956(10) 0.44462(10) 0.40151(8) 0.0240(3) Uani 1 1 d . . . . .
H17 H 0.554743 0.495632 0.439159 0.029 Uiso 1 1 calc R U . . .
C16 C 0.51619(11) 0.45334(10) 0.32086(9) 0.0263(3) Uani 1 1 d . . . . .
H18 H 0.548804 0.510317 0.303343 0.032 Uiso 1 1 calc R U . . .
C17 C 0.46493(11) 0.37836(11) 0.26614(8) 0.0267(3) Uani 1 1 d . . . . .
H19 H 0.462546 0.383845 0.211060 0.032 Uiso 1 1 calc R U . . .
C18 C 0.41695(10) 0.29497(10) 0.29216(7) 0.0232(2) Uani 1 1 d . . . . .
H20 H 0.382327 0.244019 0.254232 0.028 Uiso 1 1 calc R U . . .
C19 C 0.43571(10) 0.13376(10) 0.51124(8) 0.0235(3) Uani 1 1 d . . . . .
H21 H 0.404744 0.072797 0.528839 0.035 Uiso 1 1 calc R U . . .
H22 H 0.438984 0.190416 0.549286 0.035 Uiso 1 1 calc R U . . .
H23 H 0.507041 0.117361 0.509361 0.035 Uiso 1 1 calc R U . . .
C20 C 0.34121(12) 0.06510(10) 0.33516(8) 0.0279(3) Uani 1 1 d . . . . .
H24 H 0.410748 0.050447 0.328763 0.042 Uiso 1 1 calc R U . . .
H25 H 0.292442 0.084895 0.282961 0.042 Uiso 1 1 calc R U . . .
H26 H 0.314503 0.003347 0.355248 0.042 Uiso 1 1 calc R U . . .
Si3 Si 0.12466(3) 0.11392(3) 0.43408(2) 0.01864(8) Uani 1 1 d . . . . .
C21 C 0.01976(11) 0.17747(11) 0.46985(10) 0.0316(3) Uani 1 1 d . . . . .
H27 H -0.034214 0.126553 0.471389 0.047 Uiso 1 1 calc R U . . .
H28 H -0.012605 0.233439 0.432874 0.047 Uiso 1 1 calc R U . . .
H29 H 0.051241 0.205648 0.524008 0.047 Uiso 1 1 calc R U . . .
C22 C 0.05829(12) 0.04217(11) 0.33879(8) 0.0302(3) Uani 1 1 d . . . . .
H30 H 0.023203 -0.019227 0.351613 0.045 Uiso 1 1 calc R U . . .
H31 H 0.111071 0.021229 0.312521 0.045 Uiso 1 1 calc R U . . .
H32 H 0.005917 0.087013 0.302466 0.045 Uiso 1 1 calc R U . . .
C23 C 0.19988(10) 0.01707(9) 0.50953(7) 0.0187(2) Uani 1 1 d . . . . .
C24 C 0.22084(11) 0.03030(10) 0.59307(8) 0.0245(3) Uani 1 1 d . . . . .
H33 H 0.195306 0.089990 0.613031 0.029 Uiso 1 1 calc R U . . .
C25 C 0.27849(12) -0.04275(11) 0.64703(8) 0.0305(3) Uani 1 1 d . . . . .
H34 H 0.290260 -0.033521 0.703286 0.037 Uiso 1 1 calc R U . . .
C26 C 0.31892(12) -0.12914(11) 0.61900(9) 0.0303(3) Uani 1 1 d . . . . .
H35 H 0.360633 -0.177385 0.656120 0.036 Uiso 1 1 calc R U . . .
C27 C 0.29828(11) -0.14483(10) 0.53677(8) 0.0256(3) Uani 1 1 d . . . . .
H36 H 0.325181 -0.204129 0.517359 0.031 Uiso 1 1 calc R U . . .
C28 C 0.23794(10) -0.07324(9) 0.48286(8) 0.0219(2) Uani 1 1 d . . . . .
H37 H 0.222073 -0.085688 0.426619 0.026 Uiso 1 1 calc R U . . .

loop_
_atom_site_aniso_label
_atom_site_aniso_U_11
_atom_site_aniso_U_22
_atom_site_aniso_U_33
_atom_site_aniso_U_23
_atom_site_aniso_U_13
_atom_site_aniso_U_12
P1 0.01742(15) 0.01406(14) 0.01372(14) -0.00049(10) 0.00304(11) -0.00064(10)
S1 0.03078(17) 0.02234(15) 0.01392(14) -0.00033(10) 0.00265(12) 0.00028(12)
C1 0.0212(6) 0.0151(5) 0.0186(5) 0.0009(4) 0.0051(4) 0.0001(4)
C2 0.0303(6) 0.0187(6) 0.0156(5) 0.0020(4) 0.0043(5) 0.0029(5)
C3 0.0275(6) 0.0196(6) 0.0145(5) -0.0002(4) 0.0002(4) 0.0009(5)
C4 0.0193(5) 0.0145(5) 0.0144(5) -0.0011(4) 0.0027(4) -0.0005(4)
Si1 0.01594(16) 0.01460(15) 0.01833(16) 0.00036(11) 0.00514(12) 0.00014(11)
C5 0.0181(6) 0.0331(7) 0.0277(6) 0.0009(5) 0.0073(5) -0.0004(5)
C6 0.0236(6) 0.0211(6) 0.0214(6) -0.0028(5) 0.0072(5) -0.0020(5)
C7 0.0204(6) 0.0152(5) 0.0174(5) -0.0025(4) 0.0047(4) -0.0021(4)
C8 0.0274(6) 0.0179(6) 0.0246(6) 0.0006(5) 0.0063(5) 0.0014(5)
C9 0.0480(9) 0.0179(6) 0.0249(6) 0.0027(5) 0.0109(6) 0.0014(6)
C10 0.0519(9) 0.0223(6) 0.0262(7) -0.0053(5) 0.0211(6) -0.0128(6)
C11 0.0295(7) 0.0356(7) 0.0282(7) -0.0070(6) 0.0149(6) -0.0103(6)
C12 0.0217(6) 0.0278(6) 0.0211(6) -0.0012(5) 0.0067(5) -0.0011(5)
Si2 0.01995(16) 0.01552(15) 0.01646(16) -0.00130(11) 0.00595(12) 0.00000(11)
C13 0.0172(5) 0.0188(5) 0.0187(5) 0.0000(4) 0.0060(4) 0.0014(4)
C14 0.0204(6) 0.0224(6) 0.0187(5) -0.0021(4) 0.0068(4) 0.0004(5)
C15 0.0209(6) 0.0220(6) 0.0302(7) -0.0039(5) 0.0093(5) -0.0023(5)
C16 0.0245(6) 0.0249(6) 0.0337(7) 0.0061(5) 0.0150(5) 0.0011(5)
C17 0.0290(7) 0.0323(7) 0.0215(6) 0.0064(5) 0.0116(5) 0.0048(5)
C18 0.0241(6) 0.0269(6) 0.0183(6) -0.0009(5) 0.0056(5) 0.0001(5)
C19 0.0210(6) 0.0241(6) 0.0240(6) 0.0053(5) 0.0047(5) 0.0018(5)
C20 0.0373(7) 0.0204(6) 0.0301(7) -0.0074(5) 0.0162(6) -0.0024(5)
Si3 0.01813(16) 0.01574(15) 0.02042(16) -0.00129(12) 0.00314(12) -0.00215(12)
C21 0.0236(7) 0.0269(7) 0.0476(9) -0.0014(6) 0.0155(6) -0.0008(5)
C22 0.0304(7) 0.0246(6) 0.0271(7) -0.0026(5) -0.0048(5) -0.0056(5)
C23 0.0203(6) 0.0161(5) 0.0198(5) 0.0004(4) 0.0057(4) -0.0049(4)
C24 0.0322(7) 0.0196(6) 0.0225(6) -0.0024(5) 0.0092(5) -0.0056(5)
C25 0.0409(8) 0.0294(7) 0.0194(6) 0.0025(5) 0.0060(6) -0.0066(6)
C26 0.0330(7) 0.0257(7) 0.0299(7) 0.0105(5) 0.0058(6) -0.0009(5)
C27 0.0287(7) 0.0176(6) 0.0333(7) 0.0030(5) 0.0134(5) -0.0011(5)
C28 0.0267(6) 0.0186(6) 0.0214(6) -0.0008(4) 0.0087(5) -0.0048(5)

loop_
_atom_type_symbol
_atom_type_description
_atom_type_scat_dispersion_real
_atom_type_scat_dispersion_imag
_atom_type_scat_source
C C 0.0033 0.0016 'International Tables Vol C Tables 4.2.6.8 and 6.1.1.4'
H H 0.0000 0.0000 'International Tables Vol C Tables 4.2.6.8 and 6.1.1.4'
P P 0.1023 0.0942 'International Tables Vol C Tables 4.2.6.8 and 6.1.1.4'
S S 0.1246 0.1234 'International Tables Vol C Tables 4.2.6.8 and 6.1.1.4'
Si Si 0.0817 0.0704 'International Tables Vol C Tables 4.2.6.8 and 6.1.1.4'

loop_
_geom_angle_atom_site_label_1
_geom_angle_atom_site_label_2
_geom_angle_atom_site_label_3
_geom_angle
_geom_angle_site_symmetry_1
_geom_angle_site_symmetry_3
_geom_angle_publ_flag
C1 P1 C4 104.25(6) . . ?
C1 P1 S1 132.07(4) . . ?
C4 P1 S1 123.66(4) . . ?
C2 C1 P1 107.49(8) . . ?
C2 C1 Si1 121.43(8) . . ?
P1 C1 Si1 130.66(7) . . ?
C1 C2 C3 109.26(9) . . ?
C1 C2 H1 109.8 . . ?
C3 C2 H1 109.8 . . ?
C1 C2 H2 109.8 . . ?
C3 C2 H2 109.8 . . ?
H1 C2 H2 108.3 . . ?
C2 C3 C4 111.48(9) . . ?
C2 C3 H3 109.3 . . ?
C4 C3 H3 109.3 . . ?
C2 C3 H4 109.3 . . ?
C4 C3 H4 109.3 . . ?
H3 C3 H4 108.0 . . ?
C3 C4 P1 99.75(7) . . ?
C3 C4 Si2 111.54(8) . . ?
P1 C4 Si2 110.52(6) . . ?
C3 C4 Si3 107.95(8) . . ?
P1 C4 Si3 110.36(6) . . ?
Si2 C4 Si3 115.56(6) . . ?
C6 Si1 C1 112.58(6) . . ?
C6 Si1 C5 110.60(6) . . ?
C1 Si1 C5 106.82(6) . . ?
C6 Si1 C7 110.42(6) . . ?
C1 Si1 C7 107.45(5) . . ?
C5 Si1 C7 108.82(6) . . ?
Si1 C5 H5 109.5 . . ?
Si1 C5 H6 109.5 . . ?
H5 C5 H6 109.5 . . ?
Si1 C5 H7 109.5 . . ?
H5 C5 H7 109.5 . . ?
H6 C5 H7 109.5 . . ?
Si1 C6 H8 109.5 . . ?
Si1 C6 H9 109.5 . . ?
H8 C6 H9 109.5 . . ?
Si1 C6 H10 109.5 . . ?
H8 C6 H10 109.5 . . ?
H9 C6 H10 109.5 . . ?
C8 C7 C12 117.36(12) . . ?
C8 C7 Si1 122.07(10) . . ?
C12 C7 Si1 120.56(9) . . ?
C9 C8 C7 121.20(13) . . ?
C9 C8 H11 119.4 . . ?
C7 C8 H11 119.4 . . ?
C10 C9 C8 120.29(13) . . ?
C10 C9 H12 119.9 . . ?
C8 C9 H12 119.9 . . ?
C9 C10 C11 119.80(12) . . ?
C9 C10 H13 120.1 . . ?
C11 C10 H13 120.1 . . ?
C10 C11 C12 119.86(13) . . ?
C10 C11 H14 120.1 . . ?
C12 C11 H14 120.1 . . ?
C11 C12 C7 121.48(13) . . ?
C11 C12 H15 119.3 . . ?
C7 C12 H15 119.3 . . ?
C19 Si2 C20 110.55(6) . . ?
C19 Si2 C13 108.72(6) . . ?
C20 Si2 C13 107.48(6) . . ?
C19 Si2 C4 112.20(5) . . ?
C20 Si2 C4 110.17(6) . . ?
C13 Si2 C4 107.55(5) . . ?
C18 C13 C14 117.16(11) . . ?
C18 C13 Si2 122.06(9) . . ?
C14 C13 Si2 120.78(9) . . ?
C15 C14 C13 121.47(11) . . ?
C15 C14 H16 119.3 . . ?
C13 C14 H16 119.3 . . ?
C16 C15 C14 120.13(12) . . ?
C16 C15 H17 119.9 . . ?
C14 C15 H17 119.9 . . ?
C17 C16 C15 119.69(12) . . ?
C17 C16 H18 120.2 . . ?
C15 C16 H18 120.2 . . ?
C16 C17 C18 119.92(12) . . ?
C16 C17 H19 120.0 . . ?
C18 C17 H19 120.0 . . ?
C17 C18 C13 121.63(12) . . ?
C17 C18 H20 119.2 . . ?
C13 C18 H20 119.2 . . ?
Si2 C19 H21 109.5 . . ?
Si2 C19 H22 109.5 . . ?
H21 C19 H22 109.5 . . ?
Si2 C19 H23 109.5 . . ?
H21 C19 H23 109.5 . . ?
H22 C19 H23 109.5 . . ?
Si2 C20 H24 109.5 . . ?
Si2 C20 H25 109.5 . . ?
H24 C20 H25 109.5 . . ?
Si2 C20 H26 109.5 . . ?
H24 C20 H26 109.5 . . ?
H25 C20 H26 109.5 . . ?
C21 Si3 C23 110.93(6) . . ?
C21 Si3 C22 107.96(7) . . ?
C23 Si3 C22 107.41(6) . . ?
C21 Si3 C4 109.25(6) . . ?
C23 Si3 C4 113.11(5) . . ?
C22 Si3 C4 107.98(6) . . ?
Si3 C21 H27 109.5 . . ?
Si3 C21 H28 109.5 . . ?
H27 C21 H28 109.5 . . ?
Si3 C21 H29 109.5 . . ?
H27 C21 H29 109.5 . . ?
H28 C21 H29 109.5 . . ?
Si3 C22 H30 109.5 . . ?
Si3 C22 H31 109.5 . . ?
H30 C22 H31 109.5 . . ?
Si3 C22 H32 109.5 . . ?
H30 C22 H32 109.5 . . ?
H31 C22 H32 109.5 . . ?
C24 C23 C28 117.42(11) . . ?
C24 C23 Si3 122.84(9) . . ?
C28 C23 Si3 119.73(9) . . ?
C25 C24 C23 120.96(12) . . ?
C25 C24 H33 119.5 . . ?
C23 C24 H33 119.5 . . ?
C26 C25 C24 120.30(13) . . ?
C26 C25 H34 119.8 . . ?
C24 C25 H34 119.8 . . ?
C27 C26 C25 119.92(13) . . ?
C27 C26 H35 120.0 . . ?
C25 C26 H35 120.0 . . ?
C26 C27 C28 119.64(12) . . ?
C26 C27 H36 120.2 . . ?
C28 C27 H36 120.2 . . ?
C27 C28 C23 121.66(12) . . ?
C27 C28 H37 119.2 . . ?
C23 C28 H37 119.2 . . ?

loop_
_geom_bond_atom_site_label_1
_geom_bond_atom_site_label_2
_geom_bond_distance
_geom_bond_site_symmetry_2
_geom_bond_publ_flag
P1 C1 1.6580(12) . ?
P1 C4 1.8172(12) . ?
P1 S1 1.9334(4) . ?
C1 C2 1.5292(16) . ?
C1 Si1 1.8669(12) . ?
C2 C3 1.5505(17) . ?
C2 H1 0.9900 . ?
C2 H2 0.9900 . ?
C3 C4 1.5801(16) . ?
C3 H3 0.9900 . ?
C3 H4 0.9900 . ?
C4 Si2 1.9328(12) . ?
C4 Si3 1.9358(12) . ?
Si1 C6 1.8651(13) . ?
Si1 C5 1.8739(13) . ?
Si1 C7 1.8845(12) . ?
C5 H5 0.9800 . ?
C5 H6 0.9800 . ?
C5 H7 0.9800 . ?
C6 H8 0.9800 . ?
C6 H9 0.9800 . ?
C6 H10 0.9800 . ?
C7 C8 1.4038(17) . ?
C7 C12 1.4056(18) . ?
C8 C9 1.3970(19) . ?
C8 H11 0.9500 . ?
C9 C10 1.384(2) . ?
C9 H12 0.9500 . ?
C10 C11 1.391(2) . ?
C10 H13 0.9500 . ?
C11 C12 1.3957(19) . ?
C11 H14 0.9500 . ?
C12 H15 0.9500 . ?
Si2 C19 1.8681(13) . ?
Si2 C20 1.8721(13) . ?
Si2 C13 1.8842(12) . ?
C13 C18 1.4049(17) . ?
C13 C14 1.4054(17) . ?
C14 C15 1.3924(18) . ?
C14 H16 0.9500 . ?
C15 C16 1.3922(19) . ?
C15 H17 0.9500 . ?
C16 C17 1.389(2) . ?
C16 H18 0.9500 . ?
C17 C18 1.3954(19) . ?
C17 H19 0.9500 . ?
C18 H20 0.9500 . ?
C19 H21 0.9800 . ?
C19 H22 0.9800 . ?
C19 H23 0.9800 . ?
C20 H24 0.9800 . ?
C20 H25 0.9800 . ?
C20 H26 0.9800 . ?
Si3 C21 1.8737(14) . ?
Si3 C23 1.8755(12) . ?
Si3 C22 1.8758(14) . ?
C21 H27 0.9800 . ?
C21 H28 0.9800 . ?
C21 H29 0.9800 . ?
C22 H30 0.9800 . ?
C22 H31 0.9800 . ?
C22 H32 0.9800 . ?
C23 C24 1.4043(17) . ?
C23 C28 1.4061(17) . ?
C24 C25 1.3918(19) . ?
C24 H33 0.9500 . ?
C25 C26 1.390(2) . ?
C25 H34 0.9500 . ?
C26 C27 1.387(2) . ?
C26 H35 0.9500 . ?
C27 C28 1.3916(18) . ?
C27 H36 0.9500 . ?
C28 H37 0.9500 . ?

loop_
_geom_torsion_atom_site_label_1
_geom_torsion_atom_site_label_2
_geom_torsion_atom_site_label_3
_geom_torsion_atom_site_label_4
_geom_torsion
_geom_torsion_site_symmetry_1
_geom_torsion_site_symmetry_2
_geom_torsion_site_symmetry_3
_geom_torsion_site_symmetry_4
_geom_torsion_publ_flag
C4 P1 C1 C2 -5.64(10) . . . . ?
S1 P1 C1 C2 172.54(6) . . . . ?
C4 P1 C1 Si1 166.84(8) . . . . ?
S1 P1 C1 Si1 -14.99(13) . . . . ?
P1 C1 C2 C3 21.14(13) . . . . ?
Si1 C1 C2 C3 -152.17(9) . . . . ?
C1 C2 C3 C4 -30.80(14) . . . . ?
C2 C3 C4 P1 24.37(12) . . . . ?
C2 C3 C4 Si2 -92.39(11) . . . . ?
C2 C3 C4 Si3 139.63(9) . . . . ?
C1 P1 C4 C3 -10.87(9) . . . . ?
S1 P1 C4 C3 170.75(6) . . . . ?
C1 P1 C4 Si2 106.65(7) . . . . ?
S1 P1 C4 Si2 -71.73(7) . . . . ?
C1 P1 C4 Si3 -124.29(6) . . . . ?
S1 P1 C4 Si3 57.34(7) . . . . ?
C2 C1 Si1 C6 -169.21(10) . . . . ?
P1 C1 Si1 C6 19.21(11) . . . . ?
C2 C1 Si1 C5 69.21(11) . . . . ?
P1 C1 Si1 C5 -102.37(10) . . . . ?
C2 C1 Si1 C7 -47.42(11) . . . . ?
P1 C1 Si1 C7 140.99(9) . . . . ?
C6 Si1 C7 C8 -106.60(11) . . . . ?
C1 Si1 C7 C8 130.27(10) . . . . ?
C5 Si1 C7 C8 14.96(12) . . . . ?
C6 Si1 C7 C12 72.09(11) . . . . ?
C1 Si1 C7 C12 -51.04(11) . . . . ?
C5 Si1 C7 C12 -166.35(10) . . . . ?
C12 C7 C8 C9 -0.05(18) . . . . ?
Si1 C7 C8 C9 178.68(10) . . . . ?
C7 C8 C9 C10 -1.0(2) . . . . ?
C8 C9 C10 C11 1.0(2) . . . . ?
C9 C10 C11 C12 0.0(2) . . . . ?
C10 C11 C12 C7 -1.1(2) . . . . ?
C8 C7 C12 C11 1.09(18) . . . . ?
Si1 C7 C12 C11 -177.65(10) . . . . ?
C19 Si2 C13 C18 142.78(10) . . . . ?
C20 Si2 C13 C18 23.09(12) . . . . ?
C4 Si2 C13 C18 -95.51(11) . . . . ?
C19 Si2 C13 C14 -37.55(11) . . . . ?
C20 Si2 C13 C14 -157.24(10) . . . . ?
C4 Si2 C13 C14 84.16(10) . . . . ?
C18 C13 C14 C15 0.48(18) . . . . ?
Si2 C13 C14 C15 -179.21(10) . . . . ?
C13 C14 C15 C16 -0.12(19) . . . . ?
C14 C15 C16 C17 -0.2(2) . . . . ?
C15 C16 C17 C18 0.2(2) . . . . ?
C16 C17 C18 C13 0.2(2) . . . . ?
C14 C13 C18 C17 -0.53(19) . . . . ?
Si2 C13 C18 C17 179.16(10) . . . . ?
C21 Si3 C23 C24 -34.20(12) . . . . ?
C22 Si3 C23 C24 -151.97(11) . . . . ?
C4 Si3 C23 C24 88.97(11) . . . . ?
C21 Si3 C23 C28 145.93(10) . . . . ?
C22 Si3 C23 C28 28.15(12) . . . . ?
C4 Si3 C23 C28 -90.90(10) . . . . ?
C28 C23 C24 C25 0.94(19) . . . . ?
Si3 C23 C24 C25 -178.94(10) . . . . ?
C23 C24 C25 C26 1.8(2) . . . . ?
C24 C25 C26 C27 -2.6(2) . . . . ?
C25 C26 C27 C28 0.6(2) . . . . ?
C26 C27 C28 C23 2.2(2) . . . . ?
C24 C23 C28 C27 -2.91(18) . . . . ?
Si3 C23 C28 C27 176.97(10) . . . . ?
